data_1505817
loop_
_publ_author_name
'Tokumaru, Kazuyuki'
'Arai, Shigeru'
'Nishida, Atsushi'

_publ_section_title
;
 Stereoselective furan-iminium cation cyclization in the construction of
 the core structure of manzamine A.
;
_journal_issue 1
_journal_name_full 'Organic letters'
_journal_page_first 27
_journal_page_last 30
_journal_paper_doi 10.1021/ol052387m
_journal_volume 8
_journal_year 2006
_chemical_formula_moiety 'C18 H24 N2 O5 S '
_chemical_formula_sum 'C18 H24 N2 O5 S'
_chemical_formula_weight 380.46
_space_group_IT_number 14
_symmetry_cell_setting monoclinic
_symmetry_Int_Tables_number 14
_symmetry_space_group_name_Hall '-P 2yab'
_symmetry_space_group_name_H-M 'P 1 21/a 1'
_cell_angle_alpha 90
_cell_angle_beta 98.967(10)
_cell_angle_gamma 90
_cell_formula_units_Z 4
_cell_length_a 19.286(2)
_cell_length_b 8.198(2)
_cell_length_c 12.114(2)
_cell_measurement_reflns_used 16
_cell_measurement_temperature 298.2
_cell_measurement_theta_max 21.5
_cell_measurement_theta_min 18.4
_cell_volume 1891.9(6)
_computing_cell_refinement WinAFC
_computing_data_collection WinAFC
_computing_data_reduction 'teXsan Ver. 1.11'
_computing_publication_material 'teXsan Ver. 1.11'
_computing_structure_refinement 'teXsan Ver. 1.10'
_computing_structure_solution SIR97
_diffrn_measured_fraction_theta_full 0.9991
_diffrn_measured_fraction_theta_max 0.9991
_diffrn_measurement_device_type 'Rigaku AFC7S'
_diffrn_measurement_method \w-2\q
_diffrn_radiation_type 'Cu K\a'
_diffrn_radiation_wavelength 1.5418
_diffrn_reflns_av_R_equivalents 0.025
_diffrn_reflns_limit_h_max 23
_diffrn_reflns_limit_h_min 0
_diffrn_reflns_limit_k_max 0
_diffrn_reflns_limit_k_min -9
_diffrn_reflns_limit_l_max 14
_diffrn_reflns_limit_l_min -14
_diffrn_reflns_number 3897
_diffrn_reflns_theta_full 68.96
_diffrn_reflns_theta_max 68.96
_diffrn_standards_decay_% 1.48
_diffrn_standards_interval_count 150
_diffrn_standards_number 3
_exptl_absorpt_coefficient_mu 1.792
_exptl_absorpt_correction_T_max 0.996
_exptl_absorpt_correction_T_min 0.848
_exptl_absorpt_correction_type psi-scan
_exptl_absorpt_process_details '(North, Phillips & Mathews, 1968)'
_exptl_crystal_colour colorless
_exptl_crystal_density_diffrn 1.336
_exptl_crystal_density_method 'not measured'
_exptl_crystal_description prismatic
_exptl_crystal_size_max 0.400
_exptl_crystal_size_mid 0.250
_exptl_crystal_size_min 0.200
_refine_diff_density_max 0.29
_refine_diff_density_min -0.24
_refine_ls_extinction_coef 0.007(3)
_refine_ls_extinction_method 'Zachariasen(1967) type 2 Gaussian isotropic'
_refine_ls_goodness_of_fit_ref 1.706
_refine_ls_hydrogen_treatment noref
_refine_ls_number_parameters 236
_refine_ls_number_reflns 2624
_refine_ls_R_factor_gt 0.0484
_refine_ls_shift/su_max 0.0047
_refine_ls_structure_factor_coef F
_refine_ls_weighting_details 'w = 1/[\s^2^(Fo) + 0.00022|Fo|^2^]'
_refine_ls_weighting_scheme calc
_refine_ls_wR_factor_ref 0.0609
_reflns_number_gt 2624
_reflns_number_total 3511
_reflns_threshold_expression F^2^>3.0\s(F^2^)
_cod_data_source_file ol052387msi20051003_062350.cif
_cod_data_source_block compound_11
_cod_original_cell_volume 1891.9(5)
_cod_original_formula_sum 'C18 H24 N2 O5 S '
_cod_database_code 1505817

loop_
_symmetry_equiv_pos_as_xyz
x,y,z
1/2-x,1/2+y,-z
-x,-y,-z
1/2+x,1/2-y,z

loop_
_atom_site_label
_atom_site_type_symbol
_atom_site_fract_x
_atom_site_fract_y
_atom_site_fract_z
_atom_site_U_iso_or_equiv
_atom_site_adp_type
_atom_site_occupancy
_atom_site_calc_flag
S S 0.67753(4) -0.18849(10) 0.57712(6) 0.0458(2) Uani 1.00 d
O(1) O 0.58054(10) 0.0520(3) 0.9391(1) 0.0507(6) Uani 1.00 d
O(2) O 0.5369(1) 0.4911(4) 0.8574(3) 0.109(1) Uani 1.00 d
O(3) O 0.6478(1) 0.5323(3) 0.9301(2) 0.0535(6) Uani 1.00 d
O(4) O 0.6411(1) -0.3339(3) 0.6007(2) 0.0626(7) Uani 1.00 d
O(5) O 0.6911(1) -0.1587(3) 0.4663(2) 0.0685(8) Uani 1.00 d
N(1) N 0.6308(1) -0.0341(3) 0.6111(2) 0.0388(6) Uani 1.00 d
N(2) N 0.4668(1) 0.0571(4) 0.8512(2) 0.0486(7) Uani 1.00 d
C(1) C 0.6119(1) -0.0418(3) 0.7242(2) 0.0374(7) Uani 1.00 d
C(2) C 0.6545(2) 0.1308(4) 0.5836(2) 0.0490(8) Uani 1.00 d
C(3) C 0.5951(2) 0.2509(4) 0.5886(2) 0.0493(8) Uani 1.00 d
C(4) C 0.5710(1) 0.2522(3) 0.7039(2) 0.0393(7) Uani 1.00 d
C(5) C 0.5519(1) 0.0766(3) 0.7344(2) 0.0351(7) Uani 1.00 d
C(6) C 0.5359(1) 0.0621(4) 0.8543(2) 0.0388(7) Uani 1.00 d
C(7) C 0.4271(1) 0.0736(4) 0.7390(2) 0.0504(8) Uani 1.00 d
C(8) C 0.4813(1) 0.0249(4) 0.6664(2) 0.0453(8) Uani 1.00 d
C(9) C 0.6263(1) 0.3340(4) 0.7914(3) 0.0472(8) Uani 1.00 d
C(10) C 0.5969(2) 0.4592(4) 0.8611(2) 0.0499(9) Uani 1.00 d
C(11) C 0.6273(2) 0.6589(4) 1.0017(3) 0.0572(10) Uani 1.00 d
C(12) C 0.6925(2) 0.7179(6) 1.0729(3) 0.083(1) Uani 1.00 d
C(13) C 0.7583(1) -0.1831(4) 0.6682(2) 0.0406(7) Uani 1.00 d
C(14) C 0.7646(2) -0.2655(4) 0.7695(3) 0.0511(9) Uani 1.00 d
C(15) C 0.8274(2) -0.2583(5) 0.8424(3) 0.064(1) Uani 1.00 d
C(16) C 0.8829(2) -0.1715(5) 0.8143(3) 0.069(1) Uani 1.00 d
C(17) C 0.8765(2) -0.0884(5) 0.7143(4) 0.071(1) Uani 1.00 d
C(18) C 0.8140(2) -0.0927(4) 0.6404(3) 0.0563(10) Uani 1.00 d
H(1) H 0.4456 0.0444 0.9132 0.0701 Uiso 1.00 calc
H(2) H 0.7256 -0.3305 0.7872 0.0607 Uiso 1.00 calc
H(3) H 0.8304 -0.3114 0.9139 0.0833 Uiso 1.00 calc
H(4) H 0.9272 -0.1715 0.8650 0.0839 Uiso 1.00 calc
H(5) H 0.9159 -0.0229 0.6925 0.0992 Uiso 1.00 calc
H(6) H 0.8085 -0.0381 0.5727 0.0671 Uiso 1.00 calc
H(7) H 0.5292 0.3203 0.6994 0.0482 Uiso 1.00 calc
H(8) H 0.5968 -0.1511 0.7390 0.0474 Uiso 1.00 calc
H(9) H 0.6516 -0.0188 0.7794 0.0391 Uiso 1.00 calc
H(10) H 0.6942 0.1617 0.6373 0.0477 Uiso 1.00 calc
H(11) H 0.6696 0.1310 0.5111 0.0632 Uiso 1.00 calc
H(12) H 0.6099 0.3590 0.5747 0.0651 Uiso 1.00 calc
H(13) H 0.5537 0.2249 0.5308 0.0561 Uiso 1.00 calc
H(14) H 0.3870 0.0107 0.7284 0.0552 Uiso 1.00 calc
H(15) H 0.4115 0.1862 0.7226 0.0541 Uiso 1.00 calc
H(16) H 0.4729 0.0769 0.5960 0.0505 Uiso 1.00 calc
H(17) H 0.4824 -0.0913 0.6566 0.0511 Uiso 1.00 calc
H(18) H 0.6499 0.2520 0.8395 0.0574 Uiso 1.00 calc
H(19) H 0.6594 0.3881 0.7541 0.0569 Uiso 1.00 calc
H(20) H 0.6040 0.7520 0.9562 0.0823 Uiso 1.00 calc
H(21) H 0.5940 0.6138 1.0459 0.0692 Uiso 1.00 calc
H(22) H 0.7166 0.6226 1.1178 0.1182 Uiso 1.00 calc
H(23) H 0.7255 0.7546 1.0300 0.1179 Uiso 1.00 calc
H(24) H 0.6827 0.8060 1.1187 0.0980 Uiso 1.00 calc

loop_
_atom_site_aniso_label
_atom_site_aniso_U_11
_atom_site_aniso_U_22
_atom_site_aniso_U_33
_atom_site_aniso_U_12
_atom_site_aniso_U_13
_atom_site_aniso_U_23
S 0.0462(4) 0.0514(4) 0.0385(4) 0.0075(3) 0.0024(3) -0.0123(3)
O(1) 0.042(1) 0.080(2) 0.0283(9) -0.002(1) 0.0000(8) -0.0013(10)
O(2) 0.050(1) 0.154(3) 0.115(2) 0.034(2) -0.014(1) -0.084(2)
O(3) 0.049(1) 0.055(1) 0.055(1) -0.0010(10) 0.0058(9) -0.016(1)
O(4) 0.053(1) 0.045(1) 0.086(2) -0.003(1) -0.001(1) -0.020(1)
O(5) 0.076(2) 0.096(2) 0.033(1) 0.029(1) 0.007(1) -0.013(1)
N(1) 0.043(1) 0.041(1) 0.033(1) 0.003(1) 0.0080(9) -0.0011(10)
N(2) 0.039(1) 0.075(2) 0.033(1) -0.002(1) 0.0064(9) 0.002(1)
C(1) 0.042(1) 0.040(1) 0.031(1) 0.001(1) 0.006(1) 0.000(1)
C(2) 0.059(2) 0.048(2) 0.044(2) 0.000(1) 0.020(1) 0.001(1)
C(3) 0.063(2) 0.042(2) 0.046(2) 0.001(1) 0.015(1) 0.005(1)
C(4) 0.040(1) 0.038(1) 0.040(1) 0.004(1) 0.006(1) -0.003(1)
C(5) 0.035(1) 0.042(1) 0.027(1) -0.001(1) 0.0031(9) -0.002(1)
C(6) 0.040(1) 0.045(2) 0.032(1) -0.001(1) 0.005(1) -0.002(1)
C(7) 0.037(1) 0.074(2) 0.039(1) -0.003(1) 0.001(1) 0.003(1)
C(8) 0.045(1) 0.058(2) 0.031(1) -0.005(1) -0.001(1) -0.003(1)
C(9) 0.039(1) 0.046(2) 0.057(2) -0.001(1) 0.010(1) -0.011(1)
C(10) 0.047(2) 0.055(2) 0.046(2) 0.005(1) 0.003(1) -0.009(1)
C(11) 0.067(2) 0.055(2) 0.049(2) 0.006(2) 0.007(1) -0.011(1)
C(12) 0.076(3) 0.098(3) 0.075(3) -0.014(2) 0.010(2) -0.039(2)
C(13) 0.039(1) 0.044(2) 0.039(1) 0.005(1) 0.007(1) -0.006(1)
C(14) 0.047(2) 0.056(2) 0.051(2) 0.007(1) 0.008(1) 0.003(1)
C(15) 0.064(2) 0.073(2) 0.051(2) 0.019(2) -0.004(2) 0.002(2)
C(16) 0.050(2) 0.073(3) 0.079(3) 0.011(2) -0.009(2) -0.017(2)
C(17) 0.042(2) 0.067(2) 0.105(3) -0.007(2) 0.015(2) -0.020(2)
C(18) 0.055(2) 0.057(2) 0.061(2) 0.003(2) 0.022(1) 0.002(2)

loop_
_atom_type_symbol
_atom_type_description
_atom_type_scat_dispersion_real
_atom_type_scat_dispersion_imag
_atom_type_scat_source
C C 0.018 0.009
;International Tables for Crystallography
(1992, Vol. C, Tables 4.2.6.8 and 6.1.1.1)
;
H H 0.000 0.000
;International Tables for Crystallography
(1992, Vol. C, Table 6.1.1.2)
;
N N 0.031 0.018
;International Tables for Crystallography
(1992, Vol. C, Tables 4.2.6.8 and 6.1.1.1)
;
O O 0.049 0.032
;International Tables for Crystallography
(1992, Vol. C, Tables 4.2.6.8 and 6.1.1.1)
;
S S 0.333 0.557
;International Tables for Crystallography
(1992, Vol. C, Tables 4.2.6.8 and 6.1.1.1)
;

loop_
_geom_angle_atom_site_label_1
_geom_angle_atom_site_label_2
_geom_angle_atom_site_label_3
_geom_angle
_geom_angle_publ_flag
O(4) S O(5) 119.7(2) yes
O(4) S N(1) 106.6(1) yes
O(4) S C(13) 108.0(1) yes
O(5) S N(1) 107.0(1) yes
O(5) S C(13) 108.1(1) yes
N(1) S C(13) 106.8(1) yes
C(10) O(3) C(11) 117.2(2) yes
S N(1) C(1) 115.2(2) yes
S N(1) C(2) 116.5(2) yes
C(1) N(1) C(2) 112.3(2) yes
C(6) N(2) C(7) 113.7(2) yes
N(1) C(1) C(5) 110.4(2) yes
N(1) C(2) C(3) 108.8(2) yes
C(2) C(3) C(4) 112.1(2) yes
C(3) C(4) C(5) 109.1(2) yes
C(3) C(4) C(9) 110.8(2) yes
C(5) C(4) C(9) 114.1(2) yes
C(1) C(5) C(4) 111.1(2) yes
C(1) C(5) C(6) 107.1(2) yes
C(1) C(5) C(8) 113.5(2) yes
C(4) C(5) C(6) 112.9(2) yes
C(4) C(5) C(8) 110.7(2) yes
C(6) C(5) C(8) 101.2(2) yes
O(1) C(6) N(2) 126.0(2) yes
O(1) C(6) C(5) 125.0(2) yes
N(2) C(6) C(5) 108.9(2) yes
N(2) C(7) C(8) 101.9(2) yes
C(5) C(8) C(7) 104.4(2) yes
C(4) C(9) C(10) 113.9(2) yes
O(2) C(10) O(3) 123.2(3) yes
O(2) C(10) C(9) 125.9(3) yes
O(3) C(10) C(9) 110.9(2) yes
O(3) C(11) C(12) 107.2(3) yes
S C(13) C(14) 119.1(2) yes
S C(13) C(18) 120.2(2) yes
C(14) C(13) C(18) 120.6(3) yes
C(13) C(14) C(15) 119.3(3) yes
C(14) C(15) C(16) 120.2(3) yes
C(15) C(16) C(17) 120.6(3) yes
C(16) C(17) C(18) 120.3(3) yes
C(13) C(18) C(17) 119.0(3) yes

loop_
_geom_bond_atom_site_label_1
_geom_bond_atom_site_label_2
_geom_bond_distance
_geom_bond_publ_flag
S O(4) 1.434(2) yes
S O(5) 1.429(2) yes
S N(1) 1.643(2) yes
S C(13) 1.764(3) yes
O(1) C(6) 1.236(3) yes
O(2) C(10) 1.180(4) yes
O(3) C(10) 1.329(3) yes
O(3) C(11) 1.447(4) yes
N(1) C(1) 1.473(3) yes
N(1) C(2) 1.481(4) yes
N(2) C(6) 1.328(3) yes
N(2) C(7) 1.458(3) yes
C(1) C(5) 1.529(3) yes
C(2) C(3) 1.519(4) yes
C(3) C(4) 1.539(4) yes
C(4) C(5) 1.545(4) yes
C(4) C(9) 1.535(4) yes
C(5) C(6) 1.536(3) yes
C(5) C(8) 1.538(3) yes
C(7) C(8) 1.520(4) yes
C(9) C(10) 1.496(4) yes
C(11) C(12) 1.490(5) yes
C(13) C(14) 1.389(4) yes
C(13) C(18) 1.389(4) yes
C(14) C(15) 1.385(4) yes
C(15) C(16) 1.372(5) yes
C(16) C(17) 1.378(6) yes
C(17) C(18) 1.385(5) yes

loop_
_geom_contact_atom_site_label_1
_geom_contact_atom_site_label_2
_geom_contact_distance
_geom_contact_site_symmetry_2
O(1) N(2) 2.969(3) 3_657
O(1) C(15) 3.334(4) 2_657
O(1) C(11) 3.400(4) 1_545
O(2) C(16) 3.286(4) 4_455
O(2) C(17) 3.397(4) 4_455
O(4) C(3) 3.515(4) 1_545
O(5) C(7) 3.178(4) 3_656
O(5) C(2) 3.574(4) 2_646
N(2) C(16) 3.548(5) 4_445
N(2) C(11) 3.592(4) 3_667
C(7) C(16) 3.560(5) 4_445
C(7) C(15) 3.564(5) 4_445
C(11) C(16) 3.533(5) 2_657

loop_
_geom_torsion_atom_site_label_1
_geom_torsion_atom_site_label_2
_geom_torsion_atom_site_label_3
_geom_torsion_atom_site_label_4
_geom_torsion
_geom_torsion_publ_flag
S N(1) C(1) C(5) -163.2(2) yes
S N(1) C(2) C(3) 163.5(2) yes
S C(13) C(14) C(15) -178.5(2) yes
S C(13) C(18) C(17) 179.0(3) yes
O(1) C(6) N(2) C(7) 179.4(3) yes
O(1) C(6) C(5) C(1) 42.0(4) yes
O(1) C(6) C(5) C(4) -80.6(3) yes
O(1) C(6) C(5) C(8) 161.1(3) yes
O(2) C(10) O(3) C(11) -1.2(5) yes
O(2) C(10) C(9) C(4) 4.1(5) yes
O(3) C(10) C(9) C(4) -176.1(3) yes
O(4) S N(1) C(1) 51.3(2) yes
O(4) S N(1) C(2) -174.1(2) yes
O(4) S C(13) C(14) -25.1(3) yes
O(4) S C(13) C(18) 157.1(2) yes
O(5) S N(1) C(1) -179.5(2) yes
O(5) S N(1) C(2) -44.9(2) yes
O(5) S C(13) C(14) -156.0(2) yes
O(5) S C(13) C(18) 26.2(3) yes
N(1) S C(13) C(14) 89.2(3) yes
N(1) S C(13) C(18) -88.6(3) yes
N(1) C(1) C(5) C(4) -55.8(3) yes
N(1) C(1) C(5) C(6) -179.5(2) yes
N(1) C(1) C(5) C(8) 69.7(3) yes
N(1) C(2) C(3) C(4) 57.8(3) yes
N(2) C(6) C(5) C(1) -136.0(2) yes
N(2) C(6) C(5) C(4) 101.4(3) yes
N(2) C(6) C(5) C(8) -16.9(3) yes
N(2) C(7) C(8) C(5) -30.4(3) yes
C(1) N(1) S C(13) -63.9(2) yes
C(1) N(1) C(2) C(3) -60.7(3) yes
C(1) C(5) C(4) C(3) 52.7(3) yes
C(1) C(5) C(4) C(9) -71.8(3) yes
C(1) C(5) C(8) C(7) 143.1(2) yes
C(2) N(1) S C(13) 70.7(2) yes
C(2) N(1) C(1) C(5) 60.3(3) yes
C(2) C(3) C(4) C(5) -54.5(3) yes
C(2) C(3) C(4) C(9) 71.9(3) yes
C(3) C(4) C(5) C(6) 173.0(2) yes
C(3) C(4) C(5) C(8) -74.5(3) yes
C(3) C(4) C(9) C(10) 131.6(3) yes
C(4) C(5) C(8) C(7) -91.1(3) yes
C(5) C(4) C(9) C(10) -104.8(3) yes
C(5) C(6) N(2) C(7) -2.5(4) yes
C(6) N(2) C(7) C(8) 21.1(4) yes
C(6) C(5) C(4) C(9) 48.5(3) yes
C(6) C(5) C(8) C(7) 28.8(3) yes
C(8) C(5) C(4) C(9) 161.1(2) yes
C(9) C(10) O(3) C(11) 178.9(3) yes
C(10) O(3) C(11) C(12) 178.3(3) yes
C(13) C(14) C(15) C(16) -0.4(5) yes
C(13) C(18) C(17) C(16) -0.6(5) yes
C(14) C(13) C(18) C(17) 1.2(5) yes
C(14) C(15) C(16) C(17) 1.1(6) yes
C(15) C(14) C(13) C(18) -0.7(5) yes
C(15) C(16) C(17) C(18) -0.5(6) yes
C(15) C(16) C(17) C(18) -0.5(6) yes
